data_1504910
loop_
_publ_author_name
'Kise, Naoki'
'Mano, Toshiyuki'
'Sakurai, Toshihiko'

_publ_section_title
;
 Electroreductive intramolecular coupling of 1-indolealkanones.
;
_journal_issue 20
_journal_name_full 'Organic letters'
_journal_page_first 4617
_journal_page_last 4620
_journal_paper_doi 10.1021/ol801876k
_journal_volume 10
_journal_year 2008
_chemical_absolute_configuration rm
_chemical_formula_moiety 'C12 H16 Cl N O'
_chemical_formula_sum 'C12 H16 Cl N O'
_chemical_formula_weight 225.71
_chemical_name_systematic
; 
 ? 
;
_space_group_IT_number 19
_symmetry_cell_setting orthorhombic
_symmetry_space_group_name_Hall 'P 2ac 2ab'
_symmetry_space_group_name_H-M 'P 21 21 21'
_atom_sites_solution_hydrogens geom
_atom_sites_solution_primary direct
_atom_sites_solution_secondary difmap
_audit_creation_method SHELXL-97
_cell_angle_alpha 90.00
_cell_angle_beta 90.00
_cell_angle_gamma 90.00
_cell_formula_units_Z 4
_cell_length_a 8.2102(7)
_cell_length_b 10.2452(13)
_cell_length_c 13.6930(14)
_cell_measurement_temperature 298(2)
_cell_volume 1151.8(2)
_computing_cell_refinement PROCESS-AUTO
_computing_data_collection PROCESS-AUTO
_computing_data_reduction PROCESS-AUTO
_computing_publication_material yadokari-XG
_computing_structure_refinement 'SHELXL-97 (Sheldrick, 1997)'
_computing_structure_solution 'SHELXS-97 (Sheldrick, 1990)'
_diffrn_ambient_temperature 298(2)
_diffrn_detector_area_resol_mean 10.00
_diffrn_measured_fraction_theta_full 0.990
_diffrn_measured_fraction_theta_max 0.990
_diffrn_measurement_device_type 'Rigaku RAXIS-RAPID'
_diffrn_measurement_method \w
_diffrn_radiation_monochromator graphite
_diffrn_radiation_source 'fine-focus sealed tube'
_diffrn_radiation_type MoK\a
_diffrn_radiation_wavelength 0.71075
_diffrn_reflns_av_R_equivalents 0.0216
_diffrn_reflns_av_sigmaI/netI 0.0144
_diffrn_reflns_limit_h_max 10
_diffrn_reflns_limit_h_min -10
_diffrn_reflns_limit_k_max 13
_diffrn_reflns_limit_k_min -13
_diffrn_reflns_limit_l_max 17
_diffrn_reflns_limit_l_min -17
_diffrn_reflns_number 11316
_diffrn_reflns_theta_full 27.48
_diffrn_reflns_theta_max 27.48
_diffrn_reflns_theta_min 3.51
_exptl_absorpt_coefficient_mu 0.305
_exptl_absorpt_correction_T_max 0.9557
_exptl_absorpt_correction_T_min 0.8625
_exptl_absorpt_correction_type multi-scan
_exptl_absorpt_process_details
;
    Higashi, T. (1995). Program for Absorption Correction.
    Rigaku Corporation, Tokyo, Japan.
;
_exptl_crystal_colour colorless
_exptl_crystal_density_diffrn 1.302
_exptl_crystal_density_method 'not measured'
_exptl_crystal_description block
_exptl_crystal_F_000 480
_exptl_crystal_size_max 0.50
_exptl_crystal_size_mid 0.25
_exptl_crystal_size_min 0.15
_refine_diff_density_max 0.148
_refine_diff_density_min -0.175
_refine_diff_density_rms 0.028
_refine_ls_abs_structure_details 'Flack H D (1983), Acta Cryst. A39, 876-881'
_refine_ls_abs_structure_Flack 0.00(5)
_refine_ls_extinction_method none
_refine_ls_goodness_of_fit_ref 1.022
_refine_ls_hydrogen_treatment mixed
_refine_ls_matrix_type full
_refine_ls_number_parameters 142
_refine_ls_number_reflns 2629
_refine_ls_number_restraints 0
_refine_ls_restrained_S_all 1.022
_refine_ls_R_factor_all 0.0330
_refine_ls_R_factor_gt 0.0293
_refine_ls_shift/su_max 0.001
_refine_ls_shift/su_mean 0.000
_refine_ls_structure_factor_coef Fsqd
_refine_ls_weighting_details 'calc w=1/[\s^2^(Fo^2^)+(0.0421P)^2^+0.1070P] where P=(Fo^2^+2Fc^2^)/3'
_refine_ls_weighting_scheme calc
_refine_ls_wR_factor_gt 0.0712
_refine_ls_wR_factor_ref 0.0729
_reflns_number_gt 2418
_reflns_number_total 2629
_reflns_threshold_expression >2sigma(I)
_cod_data_source_file ol801876k_si_002.cif
_cod_data_source_block 2HCl
_cod_database_code 1504910

loop_
_symmetry_equiv_pos_as_xyz
'x, y, z'
'-x+1/2, -y, z+1/2'
'x+1/2, -y+1/2, -z'
'-x, y+1/2, -z+1/2'

loop_
_atom_site_label
_atom_site_type_symbol
_atom_site_fract_x
_atom_site_fract_y
_atom_site_fract_z
_atom_site_U_iso_or_equiv
_atom_site_adp_type
_atom_site_occupancy
_atom_site_symmetry_multiplicity
_atom_site_calc_flag
_atom_site_refinement_flags
N1 N 0.16931(13) 0.39358(11) 0.33940(8) 0.0371(2) Uani 1 1 d .
C1 C 0.2051(2) 0.36307(15) 0.23353(10) 0.0513(4) Uani 1 1 d .
H1 H 0.1101 0.3268 0.2014 0.062 Uiso 1 1 calc R
H2 H 0.2394 0.4408 0.1987 0.062 Uiso 1 1 calc R
C2 C 0.3403(2) 0.26485(16) 0.23813(11) 0.0560(4) Uani 1 1 d .
H3 H 0.4450 0.3075 0.2453 0.067 Uiso 1 1 calc R
H4 H 0.3421 0.2111 0.1798 0.067 Uiso 1 1 calc R
C3 C 0.29989(18) 0.18360(13) 0.32796(11) 0.0440(3) Uani 1 1 d .
O1 O 0.15544(13) 0.10847(11) 0.31175(9) 0.0532(3) Uani 1 1 d .
H5 H 0.1681 0.0618 0.2637 0.080 Uiso 1 1 calc R
C4 C 0.4377(2) 0.09536(18) 0.36187(18) 0.0704(5) Uani 1 1 d .
H6 H 0.4124 0.0609 0.4253 0.106 Uiso 1 1 calc R
H7 H 0.5370 0.1447 0.3653 0.106 Uiso 1 1 calc R
H8 H 0.4508 0.0248 0.3164 0.106 Uiso 1 1 calc R
C5 C 0.24907(16) 0.28692(13) 0.40155(10) 0.0366(3) Uani 1 1 d .
H9 H 0.1687 0.2502 0.4468 0.044 Uiso 1 1 calc R
C6 C 0.38432(17) 0.35589(13) 0.45932(10) 0.0418(3) Uani 1 1 d .
H10 H 0.3796 0.3325 0.5279 0.050 Uiso 1 1 calc R
H11 H 0.4909 0.3332 0.4339 0.050 Uiso 1 1 calc R
C7 C 0.35026(16) 0.49806(13) 0.44538(10) 0.0383(3) Uani 1 1 d .
C8 C 0.4234(2) 0.60579(16) 0.48834(11) 0.0503(4) Uani 1 1 d .
H12 H 0.5028 0.5950 0.5361 0.060 Uiso 1 1 calc R
C9 C 0.3766(2) 0.72948(16) 0.45913(13) 0.0560(4) Uani 1 1 d .
H13 H 0.4224 0.8023 0.4889 0.067 Uiso 1 1 calc R
C10 C 0.2622(2) 0.74576(15) 0.38606(14) 0.0550(4) Uani 1 1 d .
H14 H 0.2340 0.8296 0.3663 0.066 Uiso 1 1 calc R
C11 C 0.18904(19) 0.63973(14) 0.34181(12) 0.0493(3) Uani 1 1 d .
H15 H 0.1128 0.6500 0.2922 0.059 Uiso 1 1 calc R
C12 C 0.23448(15) 0.51797(13) 0.37471(10) 0.0376(3) Uani 1 1 d .
Cl1 Cl -0.19701(5) 0.40667(5) 0.35842(3) 0.06105(14) Uani 1 1 d .
H16 H 0.063(2) 0.3938(17) 0.3491(13) 0.057(5) Uiso 1 1 d .

loop_
_atom_site_aniso_label
_atom_site_aniso_U_11
_atom_site_aniso_U_22
_atom_site_aniso_U_33
_atom_site_aniso_U_23
_atom_site_aniso_U_13
_atom_site_aniso_U_12
N1 0.0303(5) 0.0386(6) 0.0425(6) 0.0004(4) -0.0013(4) -0.0021(4)
C1 0.0642(9) 0.0533(8) 0.0364(6) 0.0015(6) -0.0013(7) -0.0155(8)
C2 0.0573(10) 0.0612(9) 0.0497(8) -0.0135(7) 0.0196(7) -0.0129(8)
C3 0.0376(6) 0.0365(7) 0.0580(8) -0.0073(6) 0.0065(6) -0.0034(6)
O1 0.0461(5) 0.0435(6) 0.0698(7) -0.0117(5) 0.0044(5) -0.0092(4)
C4 0.0520(8) 0.0460(9) 0.1131(16) -0.0170(11) -0.0030(10) 0.0127(7)
C5 0.0348(6) 0.0350(6) 0.0401(6) 0.0039(5) 0.0047(5) -0.0013(5)
C6 0.0422(7) 0.0416(7) 0.0416(6) 0.0049(6) -0.0051(6) 0.0004(6)
C7 0.0364(6) 0.0405(7) 0.0379(6) -0.0010(5) 0.0035(5) -0.0024(5)
C8 0.0554(8) 0.0518(9) 0.0438(7) -0.0070(6) -0.0023(6) -0.0101(7)
C9 0.0645(10) 0.0432(8) 0.0603(9) -0.0134(7) 0.0114(8) -0.0116(7)
C10 0.0538(8) 0.0356(7) 0.0757(10) 0.0002(7) 0.0145(8) 0.0033(6)
C11 0.0408(7) 0.0423(7) 0.0647(9) 0.0041(6) -0.0009(7) 0.0064(6)
C12 0.0317(6) 0.0359(6) 0.0451(7) -0.0008(5) 0.0039(5) 0.0000(5)
Cl1 0.03836(17) 0.0705(3) 0.0743(3) 0.0261(2) 0.00379(18) 0.00255(17)

loop_
_atom_type_symbol
_atom_type_description
_atom_type_scat_dispersion_real
_atom_type_scat_dispersion_imag
_atom_type_scat_source
C C 0.0033 0.0016 'International Tables Vol C Tables 4.2.6.8 and 6.1.1.4'
H H 0.0000 0.0000 'International Tables Vol C Tables 4.2.6.8 and 6.1.1.4'
N N 0.0061 0.0033 'International Tables Vol C Tables 4.2.6.8 and 6.1.1.4'
O O 0.0106 0.0060 'International Tables Vol C Tables 4.2.6.8 and 6.1.1.4'
Cl Cl 0.1484 0.1585 'International Tables Vol C Tables 4.2.6.8 and 6.1.1.4'

loop_
_geom_angle_atom_site_label_1
_geom_angle_atom_site_label_2
_geom_angle_atom_site_label_3
_geom_angle
C12 N1 C1 115.18(11)
C12 N1 C5 106.33(9)
C1 N1 C5 107.58(11)
C12 N1 H16 108.0(12)
C1 N1 H16 109.8(12)
C5 N1 H16 109.9(12)
C2 C1 N1 104.03(12)
C2 C1 H1 111.0
N1 C1 H1 111.0
C2 C1 H2 111.0
N1 C1 H2 111.0
H1 C1 H2 109.0
C1 C2 C3 103.89(12)
C1 C2 H3 111.0
C3 C2 H3 111.0
C1 C2 H4 111.0
C3 C2 H4 111.0
H3 C2 H4 109.0
O1 C3 C5 104.47(11)
O1 C3 C4 110.14(12)
C5 C3 C4 114.57(14)
O1 C3 C2 110.44(13)
C5 C3 C2 102.40(11)
C4 C3 C2 114.19(14)
C3 O1 H5 109.5
C3 C4 H6 109.5
C3 C4 H7 109.5
H6 C4 H7 109.5
C3 C4 H8 109.5
H6 C4 H8 109.5
H7 C4 H8 109.5
C3 C5 N1 104.23(10)
C3 C5 C6 117.61(11)
N1 C5 C6 105.48(10)
C3 C5 H9 109.7
N1 C5 H9 109.7
C6 C5 H9 109.7
C7 C6 C5 104.32(11)
C7 C6 H10 110.9
C5 C6 H10 110.9
C7 C6 H11 110.9
C5 C6 H11 110.9
H10 C6 H11 108.9
C12 C7 C8 118.74(13)
C12 C7 C6 111.37(12)
C8 C7 C6 129.77(13)
C9 C8 C7 119.06(15)
C9 C8 H12 120.5
C7 C8 H12 120.5
C10 C9 C8 120.58(15)
C10 C9 H13 119.7
C8 C9 H13 119.7
C11 C10 C9 121.20(15)
C11 C10 H14 119.4
C9 C10 H14 119.4
C12 C11 C10 116.79(14)
C12 C11 H15 121.6
C10 C11 H15 121.6
C7 C12 C11 123.57(13)
C7 C12 N1 110.90(11)
C11 C12 N1 125.53(12)

loop_
_geom_bond_atom_site_label_1
_geom_bond_atom_site_label_2
_geom_bond_distance
N1 C12 1.4643(17)
N1 C1 1.5119(17)
N1 C5 1.5321(17)
N1 H16 0.881(19)
C1 C2 1.499(3)
C1 H1 0.9700
C1 H2 0.9700
C2 C3 1.522(2)
C2 H3 0.9700
C2 H4 0.9700
C3 O1 1.4312(17)
C3 C5 1.5198(19)
C3 C4 1.521(2)
O1 H5 0.8200
C4 H6 0.9600
C4 H7 0.9600
C4 H8 0.9600
C5 C6 1.5356(19)
C5 H9 0.9800
C6 C7 1.4954(19)
C6 H10 0.9700
C6 H11 0.9700
C7 C12 1.372(2)
C7 C8 1.387(2)
C8 C9 1.383(2)
C8 H12 0.9300
C9 C10 1.382(3)
C9 H13 0.9300
C10 C11 1.381(2)
C10 H14 0.9300
C11 C12 1.3778(19)
C11 H15 0.9300

loop_
_geom_torsion_atom_site_label_1
_geom_torsion_atom_site_label_2
_geom_torsion_atom_site_label_3
_geom_torsion_atom_site_label_4
_geom_torsion
C12 N1 C1 C2 102.95(13)
C5 N1 C1 C2 -15.40(14)
N1 C1 C2 C3 35.94(15)
C1 C2 C3 O1 67.88(14)
C1 C2 C3 C5 -42.92(15)
C1 C2 C3 C4 -167.36(13)
O1 C3 C5 N1 -82.77(12)
C4 C3 C5 N1 156.64(13)
C2 C3 C5 N1 32.45(14)
O1 C3 C5 C6 160.91(11)
C4 C3 C5 C6 40.32(18)
C2 C3 C5 C6 -83.87(15)
C12 N1 C5 C3 -134.81(11)
C1 N1 C5 C3 -10.90(13)
C12 N1 C5 C6 -10.31(13)
C1 N1 C5 C6 113.59(12)
C3 C5 C6 C7 128.16(13)
N1 C5 C6 C7 12.52(13)
C5 C6 C7 C12 -10.85(15)
C5 C6 C7 C8 173.12(15)
C12 C7 C8 C9 0.5(2)
C6 C7 C8 C9 176.26(15)
C7 C8 C9 C10 -2.0(2)
C8 C9 C10 C11 1.5(2)
C9 C10 C11 C12 0.6(2)
C8 C7 C12 C11 1.7(2)
C6 C7 C12 C11 -174.82(14)
C8 C7 C12 N1 -178.97(12)
C6 C7 C12 N1 4.50(16)
C10 C11 C12 C7 -2.2(2)
C10 C11 C12 N1 178.55(13)
C1 N1 C12 C7 -115.14(14)
C5 N1 C12 C7 3.91(14)
C1 N1 C12 C11 64.17(18)
C5 N1 C12 C11 -176.78(14)
